data_4116257
loop_
_publ_author_name
'Martin Albrecht'
'Paulo Dani'
'Martin Lutz'
'Anthony L. Spek'
'Gerard van Koten'

_publ_contact_author_address
; Bijvoet Center for Biomolecular Research
  Dep. Crystal and Structural Chemistry
  Utrecht University
  Padualaan 8
  3584 CH Utrecht
  The Netherlands
;
_publ_contact_author_email m.lutz@chem.uu.nl
_publ_contact_author_fax '[+31] 30 2533940'
_publ_contact_author_name 'Martin Lutz'
_publ_contact_author_phone '[+31] 30 2533902'
_publ_section_title
;
 Transcyclometalation Processes with Late Transition Metals: Caryl-H Bond
 Activation via Noncovalent C-H...Interactions
;
_journal_name_full 'Journal of the American Chemical Society'
_journal_page_first 11822
_journal_page_last 11833
_journal_paper_doi 10.1021/ja001808m
_journal_volume 122
_journal_year 2000
_chemical_formula_moiety 'C48 H49 Cl N2 P2 Pt, 0.167(C6 H14)'
_chemical_formula_sum 'C49 H51.33 Cl N2 P2 Pt'
_chemical_formula_weight 960.74
_chemical_name_systematic
; 
 ? 
;
_space_group_IT_number 2
_symmetry_cell_setting triclinic
_symmetry_space_group_name_Hall '-P 1'
_symmetry_space_group_name_H-M 'P -1'
_atom_sites_solution_hydrogens geom
_atom_sites_solution_primary heavy
_atom_sites_solution_secondary difmap
_audit_creation_method SHELXL-97
_cell_angle_alpha 70.7122(10)
_cell_angle_beta 84.1765(11)
_cell_angle_gamma 69.4615(13)
_cell_formula_units_Z 2
_cell_length_a 11.5811(3)
_cell_length_b 12.4431(3)
_cell_length_c 17.6349(5)
_cell_measurement_temperature 150(2)
_cell_volume 2245.87(10)
_computing_cell_refinement 'DENZO 1.11.0'
_computing_data_collection 'Nonius COLLECT'
_computing_data_reduction 'DENZO 1.11.0'
_computing_structure_refinement 'SHELXL-97 (Sheldrick, 1997)'
_computing_structure_solution 'DIRDIF-97 (Beurskens et al., 1997)'
_diffrn_ambient_temperature 150(2)
_diffrn_measured_fraction_theta_full 0.997
_diffrn_measured_fraction_theta_max 0.997
_diffrn_measurement_device_type 'Nonius KappaCCD'
_diffrn_radiation_monochromator graphite
_diffrn_radiation_source 'rotating anode'
_diffrn_radiation_type MoK\a
_diffrn_radiation_wavelength 0.71073
_diffrn_reflns_av_R_equivalents 0.0605
_diffrn_reflns_av_sigmaI/netI 0.0415
_diffrn_reflns_limit_h_max 15
_diffrn_reflns_limit_h_min -14
_diffrn_reflns_limit_k_max 16
_diffrn_reflns_limit_k_min -16
_diffrn_reflns_limit_l_max 22
_diffrn_reflns_limit_l_min -22
_diffrn_reflns_number 43828
_diffrn_reflns_theta_full 27.49
_diffrn_reflns_theta_max 27.49
_diffrn_reflns_theta_min 1.84
_exptl_absorpt_coefficient_mu 3.289
_exptl_absorpt_correction_T_max 0.43
_exptl_absorpt_correction_T_min 0.34
_exptl_absorpt_correction_type multi-scan
_exptl_crystal_colour colourless
_exptl_crystal_density_diffrn 1.421
_exptl_crystal_description 'trigonal prism'
_exptl_crystal_F_000 969
_exptl_crystal_size_max 0.36
_exptl_crystal_size_mid 0.33
_exptl_crystal_size_min 0.21
_refine_diff_density_max 2.106
_refine_diff_density_min -1.986
_refine_diff_density_rms 0.126
_refine_ls_extinction_method none
_refine_ls_goodness_of_fit_ref 1.070
_refine_ls_hydrogen_treatment constraint
_refine_ls_matrix_type full
_refine_ls_number_parameters 517
_refine_ls_number_reflns 10268
_refine_ls_number_restraints 39
_refine_ls_restrained_S_all 1.073
_refine_ls_R_factor_all 0.0408
_refine_ls_R_factor_gt 0.0351
_refine_ls_shift/su_max 0.017
_refine_ls_shift/su_mean 0.000
_refine_ls_structure_factor_coef Fsqd
_refine_ls_weighting_details 'calc w=1/[\s^2^(Fo^2^)+(0.0628P)^2^+2.1804P] where P=(Fo^2^+2Fc^2^)/3'
_refine_ls_weighting_scheme calc
_refine_ls_wR_factor_gt 0.1017
_refine_ls_wR_factor_ref 0.1050
_reflns_number_gt 9219
_reflns_number_total 10268
_reflns_threshold_expression I>2\s(I)
_cod_data_source_file ja001808m_2.cif
_cod_data_source_block s2085a
_cod_database_code 4116257

loop_
_symmetry_equiv_pos_as_xyz
'x, y, z'
'-x, -y, -z'

loop_
_atom_site_label
_atom_site_type_symbol
_atom_site_fract_x
_atom_site_fract_y
_atom_site_fract_z
_atom_site_U_iso_or_equiv
_atom_site_adp_type
_atom_site_occupancy
_atom_site_symmetry_multiplicity
_atom_site_calc_flag
_atom_site_refinement_flags
_atom_site_disorder_assembly
_atom_site_disorder_group
Pt Pt 0.212714(12) 0.281019(12) 0.198312(9) 0.02732(6) Uani 1 1 d . . .
Cl Cl 0.19414(9) 0.46372(8) 0.08843(6) 0.0318(2) Uani 1 1 d . . .
P1 P 0.07768(10) 0.39623(9) 0.27045(6) 0.0268(2) Uani 1 1 d . . .
P2 P 0.33736(9) 0.17036(9) 0.11967(7) 0.0288(2) Uani 1 1 d . . .
N2 N -0.0492(3) 0.0569(3) 0.2444(2) 0.0371(8) Uani 1 1 d . . .
C1 C 0.2232(4) 0.1266(4) 0.2908(3) 0.0376(10) Uani 1 1 d . . .
C2 C 0.3087(6) 0.0837(5) 0.3528(4) 0.0646(17) Uani 1 1 d . C .
C3 C 0.3146(8) -0.0215(6) 0.4165(4) 0.086(3) Uani 1 1 d . . .
H3 H 0.3723 -0.0495 0.4593 0.103 Uiso 1 1 calc R . .
C4 C 0.2368(7) -0.0849(5) 0.4175(4) 0.074(2) Uani 1 1 d . . .
H4 H 0.2414 -0.1566 0.4606 0.088 Uiso 1 1 calc R . .
C5 C 0.1531(5) -0.0432(4) 0.3558(3) 0.0484(12) Uani 1 1 d . . .
H5 H 0.1007 -0.0874 0.3559 0.058 Uiso 1 1 calc R . .
C6 C 0.1438(4) 0.0624(4) 0.2933(3) 0.0350(9) Uani 1 1 d . . .
C7 C 0.3872(6) 0.1550(6) 0.3630(5) 0.087(2) Uani 1 1 d D . .
H7A H 0.3372 0.2419 0.3500 0.104 Uiso 0.67 1 calc PR A 1
H7B H 0.4174 0.1250 0.4193 0.104 Uiso 0.67 1 calc PR A 1
H7C H 0.3953 0.2107 0.3093 0.104 Uiso 0.33 1 calc PR A 2
H7D H 0.3402 0.2059 0.3963 0.104 Uiso 0.33 1 calc PR A 2
C8 C 0.5783(6) 0.0143(6) 0.3461(5) 0.084(2) Uani 1 1 d D . .
H8A H 0.6463 0.0064 0.3080 0.126 Uiso 0.67 1 calc PR B 1
H8B H 0.5414 -0.0477 0.3516 0.126 Uiso 0.67 1 calc PR B 1
H8C H 0.6099 0.0036 0.3985 0.126 Uiso 0.67 1 calc PR B 1
H8D H 0.6378 0.0505 0.3147 0.126 Uiso 0.33 1 calc PR B 2
H8E H 0.5258 0.0058 0.3097 0.126 Uiso 0.33 1 calc PR B 2
H8F H 0.6226 -0.0656 0.3832 0.126 Uiso 0.33 1 calc PR B 2
C10 C 0.0515(4) 0.1060(4) 0.2248(3) 0.0321(8) Uani 1 1 d . . .
H10A H 0.0160 0.1953 0.2084 0.038 Uiso 1 1 calc R . .
H10B H 0.0959 0.0837 0.1782 0.038 Uiso 1 1 calc R . .
C11 C -0.1173(5) 0.0878(5) 0.1704(3) 0.0505(12) Uani 1 1 d . . .
H11A H -0.1562 0.1758 0.1488 0.076 Uiso 1 1 calc R . .
H11B H -0.1810 0.0498 0.1819 0.076 Uiso 1 1 calc R . .
H11C H -0.0604 0.0585 0.1308 0.076 Uiso 1 1 calc R . .
C12 C -0.1321(5) 0.1058(5) 0.3025(4) 0.0563(14) Uani 1 1 d . . .
H12A H -0.0858 0.0849 0.3519 0.084 Uiso 1 1 calc R . .
H12B H -0.1985 0.0712 0.3149 0.084 Uiso 1 1 calc R . .
H12C H -0.1676 0.1940 0.2797 0.084 Uiso 1 1 calc R . .
C21 C -0.0816(4) 0.4350(4) 0.2410(2) 0.0306(8) Uani 1 1 d . . .
C22 C -0.1761(4) 0.4347(4) 0.2964(3) 0.0404(10) Uani 1 1 d . . .
H22 H -0.1594 0.4183 0.3515 0.049 Uiso 1 1 calc R . .
C23 C -0.2963(4) 0.4585(5) 0.2710(3) 0.0466(11) Uani 1 1 d . . .
H23 H -0.3602 0.4574 0.3092 0.056 Uiso 1 1 calc R . .
C24 C -0.3223(4) 0.4835(4) 0.1916(3) 0.0445(11) Uani 1 1 d . . .
H24 H -0.4035 0.4982 0.1751 0.053 Uiso 1 1 calc R . .
C25 C -0.2290(4) 0.4873(4) 0.1350(3) 0.0412(10) Uani 1 1 d . . .
H25 H -0.2474 0.5071 0.0798 0.049 Uiso 1 1 calc R . .
C26 C -0.1096(4) 0.4621(4) 0.1595(3) 0.0339(9) Uani 1 1 d . . .
H26 H -0.0462 0.4632 0.1209 0.041 Uiso 1 1 calc R . .
C31 C 0.0762(4) 0.3340(4) 0.3798(2) 0.0328(9) Uani 1 1 d . . .
C32 C 0.0446(6) 0.2305(5) 0.4148(3) 0.0523(13) Uani 1 1 d . . .
H32 H 0.0210 0.1953 0.3814 0.063 Uiso 1 1 calc R . .
C33 C 0.0469(6) 0.1780(5) 0.4971(3) 0.0607(16) Uani 1 1 d . . .
H33 H 0.0275 0.1059 0.5194 0.073 Uiso 1 1 calc R . .
C34 C 0.0765(6) 0.2281(6) 0.5466(3) 0.0641(16) Uani 1 1 d . . .
H34 H 0.0794 0.1909 0.6032 0.077 Uiso 1 1 calc R . .
C35 C 0.1027(7) 0.3347(6) 0.5132(3) 0.0689(18) Uani 1 1 d . . .
H35 H 0.1191 0.3729 0.5473 0.083 Uiso 1 1 calc R . .
C36 C 0.1052(5) 0.3865(5) 0.4299(3) 0.0485(12) Uani 1 1 d . . .
H36 H 0.1266 0.4576 0.4077 0.058 Uiso 1 1 calc R . .
C41 C 0.0998(4) 0.5398(4) 0.2553(2) 0.0327(9) Uani 1 1 d . . .
C42 C 0.0016(5) 0.6454(4) 0.2531(3) 0.0413(10) Uani 1 1 d . . .
H42 H -0.0809 0.6456 0.2562 0.050 Uiso 1 1 calc R . .
C43 C 0.0253(6) 0.7499(4) 0.2463(3) 0.0565(15) Uani 1 1 d . . .
H43 H -0.0413 0.8218 0.2450 0.068 Uiso 1 1 calc R . .
C44 C 0.1446(7) 0.7503(5) 0.2416(3) 0.0608(16) Uani 1 1 d . . .
H44 H 0.1597 0.8224 0.2371 0.073 Uiso 1 1 calc R . .
C45 C 0.2417(6) 0.6470(5) 0.2434(3) 0.0571(14) Uani 1 1 d . . .
H45 H 0.3238 0.6478 0.2403 0.069 Uiso 1 1 calc R . .
C46 C 0.2202(5) 0.5413(4) 0.2497(3) 0.0424(10) Uani 1 1 d . . .
H46 H 0.2874 0.4702 0.2501 0.051 Uiso 1 1 calc R . .
C51 C 0.4373(4) 0.2438(4) 0.0529(3) 0.0329(9) Uani 1 1 d . . .
C52 C 0.4967(4) 0.3021(4) 0.0821(3) 0.0424(11) Uani 1 1 d . . .
H52 H 0.4765 0.3126 0.1333 0.051 Uiso 1 1 calc R . .
C53 C 0.5864(4) 0.3453(5) 0.0359(4) 0.0493(12) Uani 1 1 d . . .
H53 H 0.6280 0.3839 0.0563 0.059 Uiso 1 1 calc R . .
C54 C 0.6144(4) 0.3321(4) -0.0391(3) 0.0439(11) Uani 1 1 d . . .
H54 H 0.6750 0.3618 -0.0703 0.053 Uiso 1 1 calc R . .
C55 C 0.5545(4) 0.2761(4) -0.0687(3) 0.0396(10) Uani 1 1 d . . .
H55 H 0.5736 0.2675 -0.1205 0.048 Uiso 1 1 calc R . .
C56 C 0.4655(4) 0.2316(4) -0.0227(3) 0.0348(9) Uani 1 1 d . . .
H56 H 0.4243 0.1931 -0.0434 0.042 Uiso 1 1 calc R . .
C61 C 0.4470(4) 0.0173(4) 0.1653(3) 0.0328(9) Uani 1 1 d . . .
C62 C 0.5720(4) -0.0104(4) 0.1485(3) 0.0393(10) Uani 1 1 d . . .
H62 H 0.6015 0.0506 0.1136 0.047 Uiso 1 1 calc R . .
C63 C 0.6547(4) -0.1273(5) 0.1827(3) 0.0494(12) Uani 1 1 d . . .
H63 H 0.7397 -0.1458 0.1699 0.059 Uiso 1 1 calc R . .
C64 C 0.6132(5) -0.2158(4) 0.2348(3) 0.0507(12) Uani 1 1 d . . .
H64 H 0.6697 -0.2946 0.2592 0.061 Uiso 1 1 calc R . .
C65 C 0.4895(5) -0.1894(4) 0.2515(3) 0.0491(12) Uani 1 1 d . . .
H65 H 0.4604 -0.2505 0.2867 0.059 Uiso 1 1 calc R . .
C66 C 0.4070(4) -0.0736(4) 0.2167(3) 0.0463(12) Uani 1 1 d . . .
H66 H 0.3218 -0.0565 0.2284 0.056 Uiso 1 1 calc R . .
C71 C 0.2401(3) 0.1493(4) 0.0538(3) 0.0301(8) Uani 1 1 d . . .
C72 C 0.2624(4) 0.0374(4) 0.0430(3) 0.0364(9) Uani 1 1 d . . .
H72 H 0.3337 -0.0293 0.0665 0.044 Uiso 1 1 calc R . .
C73 C 0.1790(4) 0.0241(4) -0.0024(3) 0.0400(10) Uani 1 1 d . . .
H73 H 0.1931 -0.0521 -0.0093 0.048 Uiso 1 1 calc R . .
C74 C 0.0766(4) 0.1211(4) -0.0371(3) 0.0372(9) Uani 1 1 d . . .
H74 H 0.0199 0.1114 -0.0674 0.045 Uiso 1 1 calc R . .
C75 C 0.0555(4) 0.2329(4) -0.0281(3) 0.0376(9) Uani 1 1 d . . .
H75 H -0.0143 0.3001 -0.0533 0.045 Uiso 1 1 calc R . .
C76 C 0.1367(4) 0.2466(4) 0.0179(3) 0.0327(9) Uani 1 1 d . . .
H76 H 0.1214 0.3229 0.0249 0.039 Uiso 1 1 calc R . .
C81 C 0.2591(13) 0.5761(14) 0.4782(9) 0.047(3) Uiso 0.33 1 d PD . .
H81A H 0.1909 0.5677 0.4547 0.071 Uiso 0.33 1 calc PR . .
H81B H 0.2902 0.6352 0.4381 0.071 Uiso 0.33 1 calc PR . .
H81C H 0.2298 0.6039 0.5248 0.071 Uiso 0.33 1 calc PR . .
C82 C 0.3585(16) 0.459(2) 0.504(2) 0.141(12) Uiso 0.33 1 d PD . .
H82A H 0.3551 0.4239 0.5626 0.169 Uiso 0.33 1 calc PR . .
H82B H 0.3419 0.4040 0.4795 0.169 Uiso 0.33 1 calc PR . .
C83 C 0.4836(16) 0.459(3) 0.483(2) 0.167(16) Uiso 0.33 1 d PD . .
H83A H 0.4909 0.4868 0.4238 0.200 Uiso 0.33 1 calc PR . .
H83B H 0.5426 0.3760 0.5040 0.200 Uiso 0.33 1 calc PR . .
N1 N 0.4799(7) 0.1408(5) 0.3147(4) 0.0580(18) Uani 0.67 1 d PDU C 1
C9 C 0.5395(10) 0.2387(11) 0.3114(7) 0.103(5) Uani 0.67 1 d PDU C 1
H9A H 0.6103 0.2313 0.2756 0.154 Uiso 0.67 1 calc PR C 1
H9B H 0.5670 0.2257 0.3655 0.154 Uiso 0.67 1 calc PR C 1
H9C H 0.4782 0.3198 0.2912 0.154 Uiso 0.67 1 calc PR C 1
N1A N 0.4973(9) 0.0966(9) 0.3945(7) 0.054(3) Uani 0.33 1 d PDU C 2
C9A C 0.5656(12) 0.1865(16) 0.3873(12) 0.074(6) Uani 0.33 1 d PDU C 2
H9A1 H 0.6488 0.1416 0.4107 0.111 Uiso 0.33 1 calc PR C 2
H9A2 H 0.5201 0.2434 0.4162 0.111 Uiso 0.33 1 calc PR C 2
H9A3 H 0.5712 0.2312 0.3305 0.111 Uiso 0.33 1 calc PR C 2

loop_
_atom_site_aniso_label
_atom_site_aniso_U_11
_atom_site_aniso_U_22
_atom_site_aniso_U_33
_atom_site_aniso_U_23
_atom_site_aniso_U_13
_atom_site_aniso_U_12
Pt 0.02590(9) 0.01852(9) 0.03908(10) -0.01042(6) -0.00007(6) -0.00793(6)
Cl 0.0339(5) 0.0216(4) 0.0403(5) -0.0118(4) 0.0093(4) -0.0105(4)
P1 0.0318(5) 0.0200(5) 0.0303(5) -0.0089(4) 0.0021(4) -0.0102(4)
P2 0.0200(4) 0.0210(5) 0.0482(6) -0.0160(4) 0.0011(4) -0.0056(4)
N2 0.0365(19) 0.0278(18) 0.052(2) -0.0142(16) 0.0097(16) -0.0173(15)
C1 0.043(2) 0.022(2) 0.047(2) -0.0056(17) -0.0123(19) -0.0109(17)
C2 0.073(4) 0.037(3) 0.083(4) 0.004(3) -0.039(3) -0.027(3)
C3 0.113(6) 0.051(4) 0.084(5) 0.019(3) -0.062(4) -0.038(4)
C4 0.108(5) 0.037(3) 0.068(4) 0.013(3) -0.033(4) -0.034(3)
C5 0.070(3) 0.027(2) 0.049(3) -0.004(2) -0.008(2) -0.023(2)
C6 0.042(2) 0.0225(19) 0.040(2) -0.0079(17) -0.0020(18) -0.0114(17)
C7 0.056(4) 0.061(4) 0.132(7) -0.011(4) -0.039(4) -0.015(3)
C8 0.055(4) 0.078(5) 0.131(7) -0.051(5) 0.002(4) -0.019(4)
C10 0.033(2) 0.027(2) 0.042(2) -0.0131(17) 0.0045(17) -0.0162(17)
C11 0.041(3) 0.044(3) 0.075(4) -0.021(3) -0.004(2) -0.021(2)
C12 0.054(3) 0.046(3) 0.079(4) -0.029(3) 0.031(3) -0.027(2)
C21 0.034(2) 0.0239(19) 0.037(2) -0.0117(16) 0.0050(16) -0.0125(16)
C22 0.042(2) 0.040(2) 0.042(2) -0.017(2) 0.0101(19) -0.017(2)
C23 0.036(2) 0.043(3) 0.061(3) -0.020(2) 0.014(2) -0.014(2)
C24 0.030(2) 0.037(2) 0.064(3) -0.013(2) -0.002(2) -0.0101(19)
C25 0.041(2) 0.037(2) 0.044(2) -0.0099(19) -0.0037(19) -0.013(2)
C26 0.032(2) 0.033(2) 0.040(2) -0.0136(18) 0.0062(17) -0.0140(17)
C31 0.039(2) 0.027(2) 0.031(2) -0.0108(16) 0.0015(16) -0.0088(17)
C32 0.087(4) 0.036(3) 0.040(2) -0.011(2) 0.007(2) -0.029(3)
C33 0.099(5) 0.037(3) 0.043(3) -0.007(2) 0.015(3) -0.028(3)
C34 0.087(4) 0.060(4) 0.033(3) -0.004(2) 0.002(3) -0.022(3)
C35 0.102(5) 0.083(5) 0.038(3) -0.025(3) 0.005(3) -0.046(4)
C36 0.065(3) 0.049(3) 0.040(2) -0.018(2) 0.003(2) -0.026(3)
C41 0.043(2) 0.026(2) 0.032(2) -0.0095(16) 0.0032(17) -0.0158(17)
C42 0.057(3) 0.026(2) 0.042(2) -0.0123(18) -0.002(2) -0.012(2)
C43 0.099(5) 0.024(2) 0.043(3) -0.011(2) -0.004(3) -0.016(3)
C44 0.114(5) 0.041(3) 0.050(3) -0.018(2) 0.010(3) -0.052(3)
C45 0.081(4) 0.062(4) 0.057(3) -0.030(3) 0.016(3) -0.053(3)
C46 0.049(3) 0.042(3) 0.050(3) -0.022(2) 0.012(2) -0.027(2)
C51 0.0227(18) 0.0222(19) 0.056(3) -0.0161(18) -0.0016(17) -0.0061(15)
C52 0.033(2) 0.041(3) 0.063(3) -0.029(2) 0.007(2) -0.016(2)
C53 0.032(2) 0.045(3) 0.088(4) -0.037(3) 0.010(2) -0.021(2)
C54 0.029(2) 0.030(2) 0.076(3) -0.019(2) 0.011(2) -0.0145(18)
C55 0.033(2) 0.029(2) 0.055(3) -0.014(2) 0.0051(19) -0.0095(18)
C56 0.029(2) 0.024(2) 0.055(3) -0.0151(18) 0.0022(18) -0.0103(16)
C61 0.0263(19) 0.0222(19) 0.052(2) -0.0175(18) -0.0049(17) -0.0033(15)
C62 0.028(2) 0.035(2) 0.050(3) -0.0139(19) -0.0020(18) -0.0032(18)
C63 0.028(2) 0.040(3) 0.068(3) -0.012(2) -0.008(2) 0.0004(19)
C64 0.040(3) 0.030(2) 0.071(3) -0.011(2) -0.016(2) 0.001(2)
C65 0.044(3) 0.028(2) 0.076(4) -0.013(2) -0.007(2) -0.013(2)
C66 0.031(2) 0.026(2) 0.084(4) -0.020(2) 0.001(2) -0.0100(18)
C71 0.0234(18) 0.028(2) 0.046(2) -0.0181(17) 0.0064(16) -0.0126(15)
C72 0.0249(19) 0.028(2) 0.059(3) -0.0216(19) 0.0002(18) -0.0053(16)
C73 0.034(2) 0.036(2) 0.059(3) -0.028(2) 0.003(2) -0.0121(19)
C74 0.033(2) 0.040(2) 0.046(2) -0.0177(19) -0.0011(18) -0.0167(19)
C75 0.031(2) 0.033(2) 0.048(2) -0.0147(19) -0.0022(18) -0.0078(17)
C76 0.030(2) 0.0236(19) 0.045(2) -0.0124(17) 0.0028(17) -0.0083(16)
N1 0.061(4) 0.050(4) 0.051(4) -0.021(3) -0.012(3) 0.003(3)
C9 0.092(8) 0.122(10) 0.094(8) 0.030(7) -0.042(7) -0.084(8)
N1A 0.058(8) 0.056(8) 0.048(7) -0.010(6) -0.002(6) -0.023(7)
C9A 0.049(9) 0.099(15) 0.090(14) -0.060(12) -0.020(9) -0.009(10)

loop_
_atom_type_symbol
_atom_type_description
_atom_type_scat_dispersion_real
_atom_type_scat_dispersion_imag
_atom_type_scat_source
C C 0.0033 0.0016 'International Tables Vol C Tables 4.2.6.8 and 6.1.1.4'
H H 0.0000 0.0000 'International Tables Vol C Tables 4.2.6.8 and 6.1.1.4'
Cl Cl 0.1484 0.1585 'International Tables Vol C Tables 4.2.6.8 and 6.1.1.4'
N N 0.0061 0.0033 'International Tables Vol C Tables 4.2.6.8 and 6.1.1.4'
P P 0.1023 0.0942 'International Tables Vol C Tables 4.2.6.8 and 6.1.1.4'
Pt Pt -1.7033 8.3905 'International Tables Vol C Tables 4.2.6.8 and 6.1.1.4'

loop_
_geom_angle_atom_site_label_1
_geom_angle_atom_site_label_2
_geom_angle_atom_site_label_3
_geom_angle
_geom_angle_site_symmetry_1
_geom_angle_site_symmetry_3
C1 Pt P1 90.39(14) . .
C1 Pt P2 91.36(14) . .
P1 Pt P2 176.12(3) . .
C1 Pt Cl 178.29(13) . .
P1 Pt Cl 89.05(3) . .
P2 Pt Cl 89.10(4) . .
C21 P1 C41 105.70(19) . .
C21 P1 C31 103.3(2) . .
C41 P1 C31 102.63(19) . .
C21 P1 Pt 111.25(13) . .
C41 P1 Pt 113.32(14) . .
C31 P1 Pt 119.29(14) . .
C51 P2 C71 105.5(2) . .
C51 P2 C61 101.31(19) . .
C71 P2 C61 103.89(18) . .
C51 P2 Pt 114.23(14) . .
C71 P2 Pt 109.17(13) . .
C61 P2 Pt 121.22(15) . .
C10 N2 C11 108.6(4) . .
C10 N2 C12 111.0(4) . .
C11 N2 C12 109.9(4) . .
C2 C1 C6 118.7(4) . .
C2 C1 Pt 120.4(4) . .
C6 C1 Pt 120.8(3) . .
C1 C2 C3 120.2(5) . .
C1 C2 C7 123.3(5) . .
C3 C2 C7 115.9(5) . .
C4 C3 C2 120.4(5) . .
C4 C3 H3 119.8 . .
C2 C3 H3 119.8 . .
C5 C4 C3 119.4(5) . .
C5 C4 H4 120.3 . .
C3 C4 H4 120.3 . .
C4 C5 C6 120.9(5) . .
C4 C5 H5 119.5 . .
C6 C5 H5 119.5 . .
C5 C6 C1 120.2(4) . .
C5 C6 C10 120.0(4) . .
C1 C6 C10 119.7(4) . .
N1A C7 N1 62.0(7) . .
N1A C7 C2 119.2(6) . .
N1 C7 C2 108.2(7) . .
N1A C7 H7A 130.2 . .
N1 C7 H7A 110.0 . .
C2 C7 H7A 110.0 . .
N1A C7 H7B 48.5 . .
N1 C7 H7B 110.0 . .
C2 C7 H7B 110.0 . .
H7A C7 H7B 108.4 . .
N1A C7 H7C 107.5 . .
N1 C7 H7C 52.2 . .
C2 C7 H7C 107.5 . .
H7A C7 H7C 61.4 . .
H7B C7 H7C 142.2 . .
N1A C7 H7D 107.5 . .
N1 C7 H7D 142.9 . .
C2 C7 H7D 107.5 . .
H7A C7 H7D 46.9 . .
H7B C7 H7D 65.6 . .
H7C C7 H7D 107.0 . .
N1 C8 N1A 51.3(5) . .
N1 C8 H8A 109.5 . .
N1A C8 H8A 143.3 . .
N1 C8 H8B 109.5 . .
N1A C8 H8B 106.7 . .
H8A C8 H8B 109.5 . .
N1 C8 H8C 109.5 . .
N1A C8 H8C 62.3 . .
H8A C8 H8C 109.5 . .
H8B C8 H8C 109.5 . .
N1 C8 H8D 86.8 . .
N1A C8 H8D 109.5 . .
H8A C8 H8D 33.9 . .
H8B C8 H8D 142.7 . .
H8C C8 H8D 95.3 . .
N1 C8 H8E 75.3 . .
N1A C8 H8E 109.5 . .
H8A C8 H8E 90.8 . .
H8B C8 H8E 48.1 . .
H8C C8 H8E 155.2 . .
H8D C8 H8E 109.5 . .
N1 C8 H8F 159.3 . .
N1A C8 H8F 109.5 . .
H8A C8 H8F 90.8 . .
H8B C8 H8F 65.5 . .
H8C C8 H8F 57.7 . .
H8D C8 H8F 109.5 . .
H8E C8 H8F 109.5 . .
N2 C10 C6 114.4(4) . .
N2 C10 H10A 108.7 . .
C6 C10 H10A 108.7 . .
N2 C10 H10B 108.7 . .
C6 C10 H10B 108.7 . .
H10A C10 H10B 107.6 . .
N2 C11 H11A 109.5 . .
N2 C11 H11B 109.5 . .
H11A C11 H11B 109.5 . .
N2 C11 H11C 109.5 . .
H11A C11 H11C 109.5 . .
H11B C11 H11C 109.5 . .
N2 C12 H12A 109.5 . .
N2 C12 H12B 109.5 . .
H12A C12 H12B 109.5 . .
N2 C12 H12C 109.5 . .
H12A C12 H12C 109.5 . .
H12B C12 H12C 109.5 . .
C22 C21 C26 118.7(4) . .
C22 C21 P1 122.4(3) . .
C26 C21 P1 118.8(3) . .
C21 C22 C23 120.1(4) . .
C21 C22 H22 120.0 . .
C23 C22 H22 120.0 . .
C24 C23 C22 120.7(4) . .
C24 C23 H23 119.6 . .
C22 C23 H23 119.6 . .
C23 C24 C25 119.8(4) . .
C23 C24 H24 120.1 . .
C25 C24 H24 120.1 . .
C26 C25 C24 120.1(4) . .
C26 C25 H25 120.0 . .
C24 C25 H25 120.0 . .
C25 C26 C21 120.6(4) . .
C25 C26 H26 119.7 . .
C21 C26 H26 119.7 . .
C36 C31 C32 118.2(4) . .
C36 C31 P1 122.3(4) . .
C32 C31 P1 119.5(3) . .
C33 C32 C31 121.3(5) . .
C33 C32 H32 119.4 . .
C31 C32 H32 119.4 . .
C34 C33 C32 120.9(5) . .
C34 C33 H33 119.6 . .
C32 C33 H33 119.6 . .
C33 C34 C35 118.8(5) . .
C33 C34 H34 120.6 . .
C35 C34 H34 120.6 . .
C34 C35 C36 120.9(5) . .
C34 C35 H35 119.5 . .
C36 C35 H35 119.5 . .
C31 C36 C35 119.7(5) . .
C31 C36 H36 120.1 . .
C35 C36 H36 120.1 . .
C46 C41 C42 119.6(4) . .
C46 C41 P1 118.0(3) . .
C42 C41 P1 122.4(3) . .
C43 C42 C41 119.5(5) . .
C43 C42 H42 120.3 . .
C41 C42 H42 120.3 . .
C44 C43 C42 120.6(5) . .
C44 C43 H43 119.7 . .
C42 C43 H43 119.7 . .
C45 C44 C43 120.3(5) . .
C45 C44 H44 119.8 . .
C43 C44 H44 119.8 . .
C44 C45 C46 120.1(5) . .
C44 C45 H45 119.9 . .
C46 C45 H45 119.9 . .
C45 C46 C41 119.9(5) . .
C45 C46 H46 120.1 . .
C41 C46 H46 120.1 . .
C56 C51 C52 119.4(4) . .
C56 C51 P2 121.4(3) . .
C52 C51 P2 118.8(4) . .
C51 C52 C53 120.0(5) . .
C51 C52 H52 120.0 . .
C53 C52 H52 120.0 . .
C54 C53 C52 120.1(4) . .
C54 C53 H53 119.9 . .
C52 C53 H53 119.9 . .
C55 C54 C53 120.1(4) . .
C55 C54 H54 120.0 . .
C53 C54 H54 120.0 . .
C54 C55 C56 120.2(5) . .
C54 C55 H55 119.9 . .
C56 C55 H55 119.9 . .
C51 C56 C55 120.1(4) . .
C51 C56 H56 119.9 . .
C55 C56 H56 119.9 . .
C66 C61 C62 118.3(4) . .
C66 C61 P2 120.9(3) . .
C62 C61 P2 120.9(3) . .
C61 C62 C63 120.6(5) . .
C61 C62 H62 119.7 . .
C63 C62 H62 119.7 . .
C64 C63 C62 120.1(4) . .
C64 C63 H63 119.9 . .
C62 C63 H63 119.9 . .
C65 C64 C63 119.7(4) . .
C65 C64 H64 120.1 . .
C63 C64 H64 120.1 . .
C64 C65 C66 120.1(5) . .
C64 C65 H65 119.9 . .
C66 C65 H65 119.9 . .
C61 C66 C65 121.1(4) . .
C61 C66 H66 119.4 . .
C65 C66 H66 119.4 . .
C76 C71 C72 119.5(4) . .
C76 C71 P2 118.2(3) . .
C72 C71 P2 122.2(3) . .
C71 C72 C73 119.6(4) . .
C71 C72 H72 120.2 . .
C73 C72 H72 120.2 . .
C74 C73 C72 120.1(4) . .
C74 C73 H73 120.0 . .
C72 C73 H73 120.0 . .
C73 C74 C75 120.5(4) . .
C73 C74 H74 119.7 . .
C75 C74 H74 119.7 . .
C74 C75 C76 119.8(4) . .
C74 C75 H75 120.1 . .
C76 C75 H75 120.1 . .
C75 C76 C71 120.4(4) . .
C75 C76 H76 119.8 . .
C71 C76 H76 119.8 . .
C82 C81 H81A 109.5 . .
C82 C81 H81B 109.5 . .
H81A C81 H81B 109.5 . .
C82 C81 H81C 109.5 . .
H81A C81 H81C 109.5 . .
H81B C81 H81C 109.5 . .
C83 C82 C81 116.5(18) . .
C83 C82 H82A 108.2 . .
C81 C82 H82A 108.2 . .
C83 C82 H82B 108.2 . .
C81 C82 H82B 108.2 . .
H82A C82 H82B 107.3 . .
C82 C83 C83 111.7(18) . 2_666
C82 C83 H83A 109.3 . .
C83 C83 H83A 109.3 2_666 .
C82 C83 H83B 109.3 . .
C83 C83 H83B 109.2 2_666 .
H83A C83 H83B 107.9 . .
C7 N1 C8 111.7(5) . .
C7 N1 C9 106.5(6) . .
C8 N1 C9 108.5(7) . .
N1 C9 H9A 109.5 . .
N1 C9 H9B 109.5 . .
H9A C9 H9B 109.5 . .
N1 C9 H9C 109.5 . .
H9A C9 H9C 109.5 . .
H9B C9 H9C 109.5 . .
C7 N1A C9A 110.0(8) . .
C7 N1A C8 111.3(7) . .
C9A N1A C8 103.6(10) . .
N1A C9A H9A1 109.5 . .
N1A C9A H9A2 109.5 . .
H9A1 C9A H9A2 109.5 . .
N1A C9A H9A3 109.5 . .
H9A1 C9A H9A3 109.5 . .
H9A2 C9A H9A3 109.5 . .

loop_
_geom_bond_atom_site_label_1
_geom_bond_atom_site_label_2
_geom_bond_distance
_geom_bond_site_symmetry_2
Pt C1 2.043(4) .
Pt P1 2.3124(10) .
Pt P2 2.3159(10) .
Pt Cl 2.4084(10) .
P1 C21 1.819(4) .
P1 C41 1.822(4) .
P1 C31 1.827(4) .
P2 C51 1.821(4) .
P2 C71 1.833(4) .
P2 C61 1.840(4) .
N2 C10 1.458(5) .
N2 C11 1.462(7) .
N2 C12 1.466(6) .
C1 C2 1.387(7) .
C1 C6 1.404(6) .
C2 C3 1.400(8) .
C2 C7 1.534(8) .
C3 C4 1.386(9) .
C3 H3 0.9500 .
C4 C5 1.373(8) .
C4 H4 0.9500 .
C5 C6 1.386(6) .
C5 H5 0.9500 .
C6 C10 1.522(6) .
C7 N1A 1.299(11) .
C7 N1 1.300(9) .
C7 H7A 0.9900 .
C7 H7B 0.9900 .
C7 H7C 0.9900 .
C7 H7D 0.9900 .
C8 N1 1.542(7) .
C8 N1A 1.549(9) .
C8 H8A 0.9800 .
C8 H8B 0.9800 .
C8 H8C 0.9800 .
C8 H8D 0.9800 .
C8 H8E 0.9800 .
C8 H8F 0.9800 .
C10 H10A 0.9900 .
C10 H10B 0.9900 .
C11 H11A 0.9800 .
C11 H11B 0.9800 .
C11 H11C 0.9800 .
C12 H12A 0.9800 .
C12 H12B 0.9800 .
C12 H12C 0.9800 .
C21 C22 1.392(6) .
C21 C26 1.409(6) .
C22 C23 1.405(7) .
C22 H22 0.9500 .
C23 C24 1.372(7) .
C23 H23 0.9500 .
C24 C25 1.396(7) .
C24 H24 0.9500 .
C25 C26 1.387(6) .
C25 H25 0.9500 .
C26 H26 0.9500 .
C31 C36 1.383(6) .
C31 C32 1.390(6) .
C32 C33 1.380(7) .
C32 H32 0.9500 .
C33 C34 1.355(9) .
C33 H33 0.9500 .
C34 C35 1.388(9) .
C34 H34 0.9500 .
C35 C36 1.397(7) .
C35 H35 0.9500 .
C36 H36 0.9500 .
C41 C46 1.394(6) .
C41 C42 1.395(6) .
C42 C43 1.386(7) .
C42 H42 0.9500 .
C43 C44 1.377(9) .
C43 H43 0.9500 .
C44 C45 1.372(9) .
C44 H44 0.9500 .
C45 C46 1.390(7) .
C45 H45 0.9500 .
C46 H46 0.9500 .
C51 C56 1.385(6) .
C51 C52 1.390(6) .
C52 C53 1.401(7) .
C52 H52 0.9500 .
C53 C54 1.377(8) .
C53 H53 0.9500 .
C54 C55 1.376(7) .
C54 H54 0.9500 .
C55 C56 1.400(6) .
C55 H55 0.9500 .
C56 H56 0.9500 .
C61 C66 1.387(7) .
C61 C62 1.389(6) .
C62 C63 1.399(6) .
C62 H62 0.9500 .
C63 C64 1.379(8) .
C63 H63 0.9500 .
C64 C65 1.377(7) .
C64 H64 0.9500 .
C65 C66 1.391(6) .
C65 H65 0.9500 .
C66 H66 0.9500 .
C71 C76 1.390(6) .
C71 C72 1.398(6) .
C72 C73 1.400(6) .
C72 H72 0.9500 .
C73 C74 1.376(6) .
C73 H73 0.9500 .
C74 C75 1.386(6) .
C74 H74 0.9500 .
C75 C76 1.388(6) .
C75 H75 0.9500 .
C76 H76 0.9500 .
C81 C82 1.467(18) .
C81 H81A 0.9800 .
C81 H81B 0.9800 .
C81 H81C 0.9800 .
C82 C83 1.459(18) .
C82 H82A 0.9900 .
C82 H82B 0.9900 .
C83 C83 1.499(19) 2_666
C83 H83A 0.9900 .
C83 H83B 0.9900 .
N1 C9 1.581(8) .
C9 H9A 0.9800 .
C9 H9B 0.9800 .
C9 H9C 0.9800 .
N1A C9A 1.549(9) .
C9A H9A1 0.9800 .
C9A H9A2 0.9800 .
C9A H9A3 0.9800 .

loop_
_geom_torsion_atom_site_label_1
_geom_torsion_atom_site_label_2
_geom_torsion_atom_site_label_3
_geom_torsion_atom_site_label_4
_geom_torsion
_geom_torsion_site_symmetry_4
C1 Pt P1 C21 -97.43(19) .
P2 Pt P1 C21 19.5(5) .
Cl Pt P1 C21 80.96(15) .
C1 Pt P1 C41 143.6(2) .
P2 Pt P1 C41 -99.4(5) .
Cl Pt P1 C41 -37.97(15) .
C1 Pt P1 C31 22.7(2) .
P2 Pt P1 C31 139.6(5) .
Cl Pt P1 C31 -158.94(17) .
C1 Pt P2 C51 -146.4(2) .
P1 Pt P2 C51 96.7(5) .
Cl Pt P2 C51 35.27(16) .
C1 Pt P2 C71 95.76(19) .
P1 Pt P2 C71 -21.1(5) .
Cl Pt P2 C71 -82.59(15) .
C1 Pt P2 C61 -24.8(2) .
P1 Pt P2 C61 -141.7(5) .
Cl Pt P2 C61 156.88(16) .
P1 Pt C1 C2 -87.4(5) .
P2 Pt C1 C2 96.1(5) .
Cl Pt C1 C2 -158(4) .
P1 Pt C1 C6 92.2(4) .
P2 Pt C1 C6 -84.4(4) .
Cl Pt C1 C6 21(5) .
C6 C1 C2 C3 -0.2(10) .
Pt C1 C2 C3 179.3(6) .
C6 C1 C2 C7 -171.0(6) .
Pt C1 C2 C7 8.6(10) .
C1 C2 C3 C4 1.2(13) .
C7 C2 C3 C4 172.6(8) .
C2 C3 C4 C5 -0.5(13) .
C3 C4 C5 C6 -1.2(11) .
C4 C5 C6 C1 2.1(8) .
C4 C5 C6 C10 179.1(6) .
C2 C1 C6 C5 -1.4(8) .
Pt C1 C6 C5 179.1(4) .
C2 C1 C6 C10 -178.4(5) .
Pt C1 C6 C10 2.0(6) .
C1 C2 C7 N1A -148.4(8) .
C3 C2 C7 N1A 40.5(12) .
C1 C2 C7 N1 -80.9(8) .
C3 C2 C7 N1 108.0(8) .
C11 N2 C10 C6 -169.8(4) .
C12 N2 C10 C6 69.1(5) .
C5 C6 C10 N2 20.9(6) .
C1 C6 C10 N2 -162.1(4) .
C41 P1 C21 C22 -96.6(4) .
C31 P1 C21 C22 10.9(4) .
Pt P1 C21 C22 140.0(3) .
C41 P1 C21 C26 85.8(4) .
C31 P1 C21 C26 -166.8(3) .
Pt P1 C21 C26 -37.6(4) .
C26 C21 C22 C23 1.3(7) .
P1 C21 C22 C23 -176.3(4) .
C21 C22 C23 C24 -0.6(7) .
C22 C23 C24 C25 -1.0(7) .
C23 C24 C25 C26 2.0(7) .
C24 C25 C26 C21 -1.3(7) .
C22 C21 C26 C25 -0.4(6) .
P1 C21 C26 C25 177.3(3) .
C21 P1 C31 C36 -118.0(4) .
C41 P1 C31 C36 -8.3(5) .
Pt P1 C31 C36 117.9(4) .
C21 P1 C31 C32 61.7(4) .
C41 P1 C31 C32 171.5(4) .
Pt P1 C31 C32 -62.3(4) .
C36 C31 C32 C33 -2.7(8) .
P1 C31 C32 C33 177.5(5) .
C31 C32 C33 C34 2.0(10) .
C32 C33 C34 C35 1.1(10) .
C33 C34 C35 C36 -3.4(11) .
C32 C31 C36 C35 0.4(8) .
P1 C31 C36 C35 -179.9(5) .
C34 C35 C36 C31 2.7(10) .
C21 P1 C41 C46 -161.1(3) .
C31 P1 C41 C46 91.0(4) .
Pt P1 C41 C46 -39.0(4) .
C21 P1 C41 C42 22.1(4) .
C31 P1 C41 C42 -85.9(4) .
Pt P1 C41 C42 144.1(3) .
C46 C41 C42 C43 -0.8(7) .
P1 C41 C42 C43 176.0(4) .
C41 C42 C43 C44 0.2(7) .
C42 C43 C44 C45 0.1(8) .
C43 C44 C45 C46 0.3(8) .
C44 C45 C46 C41 -0.9(8) .
C42 C41 C46 C45 1.2(7) .
P1 C41 C46 C45 -175.8(4) .
C71 P2 C51 C56 -25.0(4) .
C61 P2 C51 C56 83.0(4) .
Pt P2 C51 C56 -144.9(3) .
C71 P2 C51 C52 162.0(3) .
C61 P2 C51 C52 -89.9(4) .
Pt P2 C51 C52 42.1(4) .
C56 C51 C52 C53 -1.5(7) .
P2 C51 C52 C53 171.6(4) .
C51 C52 C53 C54 1.1(8) .
C52 C53 C54 C55 -0.2(7) .
C53 C54 C55 C56 -0.3(7) .
C52 C51 C56 C55 1.0(6) .
P2 C51 C56 C55 -171.9(3) .
C54 C55 C56 C51 -0.1(6) .
C51 P2 C61 C66 -174.9(4) .
C71 P2 C61 C66 -65.6(4) .
Pt P2 C61 C66 57.4(4) .
C51 P2 C61 C62 4.6(4) .
C71 P2 C61 C62 113.9(4) .
Pt P2 C61 C62 -123.1(3) .
C66 C61 C62 C63 0.3(7) .
P2 C61 C62 C63 -179.2(4) .
C61 C62 C63 C64 -1.5(8) .
C62 C63 C64 C65 1.8(8) .
C63 C64 C65 C66 -0.9(8) .
C62 C61 C66 C65 0.6(7) .
P2 C61 C66 C65 -179.9(4) .
C64 C65 C66 C61 -0.3(8) .
C51 P2 C71 C76 -82.0(3) .
C61 P2 C71 C76 171.9(3) .
Pt P2 C71 C76 41.2(4) .
C51 P2 C71 C72 102.2(4) .
C61 P2 C71 C72 -3.9(4) .
Pt P2 C71 C72 -134.6(3) .
C76 C71 C72 C73 -1.2(7) .
P2 C71 C72 C73 174.5(3) .
C71 C72 C73 C74 0.8(7) .
C72 C73 C74 C75 0.6(7) .
C73 C74 C75 C76 -1.6(7) .
C74 C75 C76 C71 1.1(7) .
C72 C71 C76 C75 0.3(6) .
P2 C71 C76 C75 -175.6(3) .
C81 C82 C83 C83 58(5) 2_666
N1A C7 N1 C8 39.1(6) .
C2 C7 N1 C8 -74.9(7) .
N1A C7 N1 C9 -79.2(7) .
C2 C7 N1 C9 166.8(6) .
N1A C8 N1 C7 -36.7(6) .
N1A C8 N1 C9 80.4(7) .
N1 C7 N1A C9A 75.5(11) .
C2 C7 N1A C9A 171.8(11) .
N1 C7 N1A C8 -38.7(6) .
C2 C7 N1A C8 57.5(12) .
N1 C8 N1A C7 36.6(6) .
N1 C8 N1A C9A -81.5(9) .
